data_2227858
loop_
_publ_author_name
'Li, Yu-Yang'
'Wei, Zhen-Hong'
'Ng, Seik Weng'

_publ_section_title
;
 Poly[bis(\m~3~-thiocyanato-\k^3^<i>N</i>:<i>S</i>:<i>S</i>')(\m~2~-thiocyanato-\k^2^<i>N</i>:<i>S</i>)(4'-<i>p</i>-tolyl-2,2':6',2''-terpyridine-\k^3^<i>N</i>,<i>N</i>',<i>N</i>'')cadmium(II)silver(I)]
;
_journal_coeditor_code NK2062
_journal_issue 10
_journal_name_full 'Acta Crystallographica Section E'
_journal_page_first m1313
_journal_page_last m1314
_journal_paper_doi 10.1107/S160053681003744X
_journal_volume 66
_journal_year 2010
_chemical_formula_iupac '[Ag Cd (N C S)3 (C22 H17 N3)]'
_chemical_formula_moiety 'Ag Cd (C N S)3 (C22 H17 N3)'
_chemical_formula_sum 'C25 H17 Ag Cd N6 S3'
_chemical_formula_weight 717.90
_chemical_name_systematic
;
Poly[bis(\m~3~-thiocyanato-\k^3^<i>N</i>:<i>S</i>:<i>S</i>')(\m~2~-
thiocyanato-\k^2^<i>N</i>:<i>S</i>)(4'-<i>p</i>-tolyl-2,2':6',2''-terpyridine-
\k^3^<i>N</i>,<i>N</i>',<i>N</i>'')cadmium(II)silver(I)]
;
_space_group_IT_number 2
_symmetry_cell_setting triclinic
_symmetry_space_group_name_Hall '-P 1'
_symmetry_space_group_name_H-M 'P -1'
_atom_sites_solution_hydrogens geom
_atom_sites_solution_primary direct
_atom_sites_solution_secondary difmap
_audit_creation_method SHELXL-97
_cell_angle_alpha 73.045(2)
_cell_angle_beta 69.000(2)
_cell_angle_gamma 88.231(2)
_cell_formula_units_Z 2
_cell_length_a 10.2431(10)
_cell_length_b 10.7881(10)
_cell_length_c 13.1180(12)
_cell_measurement_reflns_used 2780
_cell_measurement_temperature 295(2)
_cell_measurement_theta_max 25.0
_cell_measurement_theta_min 2.7
_cell_volume 1290.1(2)
_computing_cell_refinement 'SAINT (Bruker, 2003)'
_computing_data_collection 'SMART (Bruker, 2003)'
_computing_data_reduction 'SAINT (Bruker, 2003)'
_computing_molecular_graphics 'X-Seed (Barbour, 2001)'
_computing_publication_material 'publCIF (Westrip, 2010)'
_computing_structure_refinement 'SHELXL97 (Sheldrick, 2008)'
_computing_structure_solution 'SHELXS97 (Sheldrick, 2008)'
_diffrn_ambient_temperature 295(2)
_diffrn_measured_fraction_theta_full 0.978
_diffrn_measured_fraction_theta_max 0.978
_diffrn_measurement_device_type 'Bruker SMART diffractometer'
_diffrn_measurement_method '\f and \w scans'
_diffrn_radiation_monochromator graphite
_diffrn_radiation_source 'fine-focus sealed tube'
_diffrn_radiation_type MoK\a
_diffrn_radiation_wavelength 0.71073
_diffrn_reflns_av_R_equivalents 0.0175
_diffrn_reflns_av_sigmaI/netI 0.0368
_diffrn_reflns_limit_h_max 12
_diffrn_reflns_limit_h_min -9
_diffrn_reflns_limit_k_max 12
_diffrn_reflns_limit_k_min -10
_diffrn_reflns_limit_l_max 15
_diffrn_reflns_limit_l_min -14
_diffrn_reflns_number 6870
_diffrn_reflns_theta_full 25.00
_diffrn_reflns_theta_max 25.00
_diffrn_reflns_theta_min 2.14
_diffrn_standards_decay_% 0
_diffrn_standards_interval_count 0
_diffrn_standards_interval_time 0
_diffrn_standards_number 0
_exptl_absorpt_coefficient_mu 1.853
_exptl_absorpt_correction_T_max 1.0000
_exptl_absorpt_correction_T_min 0.6044
_exptl_absorpt_correction_type multi-scan
_exptl_absorpt_process_details '(SADABS; Sheldrick, 1996)'
_exptl_crystal_colour Yellow
_exptl_crystal_density_diffrn 1.848
_exptl_crystal_density_method 'not measured'
_exptl_crystal_description Prism
_exptl_crystal_F_000 704
_exptl_crystal_size_max 0.30
_exptl_crystal_size_mid 0.30
_exptl_crystal_size_min 0.25
_refine_diff_density_max 0.750
_refine_diff_density_min -0.591
_refine_ls_extinction_method none
_refine_ls_goodness_of_fit_ref 1.022
_refine_ls_hydrogen_treatment constr
_refine_ls_matrix_type full
_refine_ls_number_parameters 326
_refine_ls_number_reflns 4432
_refine_ls_number_restraints 0
_refine_ls_restrained_S_all 1.022
_refine_ls_R_factor_all 0.0421
_refine_ls_R_factor_gt 0.0369
_refine_ls_shift/su_max 0.001
_refine_ls_shift/su_mean 0.001
_refine_ls_structure_factor_coef Fsqd
_refine_ls_weighting_details 'calc w=1/[\s^2^(Fo^2^)+(0.0548P)^2^+0.5516P] where P=(Fo^2^+2Fc^2^)/3'
_refine_ls_weighting_scheme calc
_refine_ls_wR_factor_gt 0.0934
_refine_ls_wR_factor_ref 0.0972
_reflns_number_gt 3910
_reflns_number_total 4432
_reflns_threshold_expression I>2\s(I)
_cod_data_source_file nk2062.cif
_cod_data_source_block I
_cod_database_code 2227858
_cod_database_fobs_code 2227858

loop_
_symmetry_equiv_pos_as_xyz
'x, y, z'
'-x, -y, -z'

loop_
_atom_site_type_symbol
_atom_site_label
_atom_site_fract_x
_atom_site_fract_y
_atom_site_fract_z
_atom_site_U_iso_or_equiv
_atom_site_adp_type
_atom_site_calc_flag
_atom_site_refinement_flags
_atom_site_occupancy
_atom_site_disorder_assembly
_atom_site_disorder_group
Cd Cd1 0.35097(3) 0.60113(3) 0.72815(2) 0.03873(12) Uani d . 1 . .
Ag Ag1 0.10392(4) 0.65042(5) 0.43358(4) 0.06953(15) Uani d . 1 . .
S S1 0.15459(13) 0.40610(14) 0.53373(12) 0.0620(3) Uani d . 1 . .
S S2 0.02307(13) 0.81055(13) 0.55890(11) 0.0564(3) Uani d . 1 . .
S S3 0.67482(14) 0.24010(13) 0.73061(11) 0.0581(3) Uani d . 1 . .
N N1 0.5157(3) 0.7499(3) 0.5680(3) 0.0406(8) Uani d . 1 . .
N N2 0.4812(3) 0.7228(3) 0.7841(3) 0.0326(7) Uani d . 1 . .
N N3 0.2798(3) 0.5376(3) 0.9263(3) 0.0399(8) Uani d . 1 . .
N N4 0.1985(5) 0.4575(5) 0.7163(5) 0.0832(15) Uani d . 1 . .
N N5 0.1895(4) 0.7448(4) 0.6917(4) 0.0584(10) Uani d . 1 . .
N N6 0.5008(4) 0.4416(4) 0.7139(4) 0.0665(12) Uani d . 1 . .
C C1 0.1772(5) 0.4438(5) 0.9948(4) 0.0532(11) Uani d . 1 . .
H H1 0.1315 0.4041 0.9613 0.064 Uiso calc R 1 . .
C C2 0.1365(5) 0.4039(5) 1.1107(4) 0.0603(13) Uani d . 1 . .
H H2 0.0646 0.3385 1.1553 0.072 Uiso calc R 1 . .
C C3 0.2025(5) 0.4612(5) 1.1601(4) 0.0620(13) Uani d . 1 . .
H H3 0.1763 0.4360 1.2393 0.074 Uiso calc R 1 . .
C C4 0.3089(5) 0.5572(5) 1.0916(4) 0.0545(12) Uani d . 1 . .
H H4 0.3553 0.5970 1.1246 0.065 Uiso calc R 1 . .
C C5 0.3470(4) 0.5943(4) 0.9750(3) 0.0337(8) Uani d . 1 . .
C C6 0.4614(4) 0.6971(4) 0.8953(3) 0.0337(8) Uani d . 1 . .
C C7 0.5406(4) 0.7635(4) 0.9314(3) 0.0363(9) Uani d . 1 . .
H H7 0.5251 0.7436 1.0089 0.044 Uiso calc R 1 . .
C C8 0.6438(4) 0.8600(4) 0.8517(3) 0.0340(8) Uani d . 1 . .
C C9 0.7284(4) 0.9362(4) 0.8865(3) 0.0369(9) Uani d . 1 . .
C C10 0.6754(4) 0.9573(4) 0.9935(3) 0.0415(9) Uani d . 1 . .
H H10 0.5896 0.9157 1.0469 0.050 Uiso calc R 1 . .
C C11 0.7497(5) 1.0396(4) 1.0209(4) 0.0459(10) Uani d . 1 . .
H H11 0.7120 1.0524 1.0926 0.055 Uiso calc R 1 . .
C C12 0.8775(4) 1.1029(4) 0.9452(4) 0.0447(10) Uani d . 1 . .
C C13 0.9541(5) 1.1953(5) 0.9751(5) 0.0663(14) Uani d . 1 . .
H H13A 0.9749 1.2780 0.9169 0.099 Uiso calc R 1 . .
H H13B 1.0399 1.1609 0.9801 0.099 Uiso calc R 1 . .
H H13C 0.8963 1.2060 1.0475 0.099 Uiso calc R 1 . .
C C14 0.9318(4) 1.0779(4) 0.8406(4) 0.0503(11) Uani d . 1 . .
H H14 1.0195 1.1170 0.7889 0.060 Uiso calc R 1 . .
C C15 0.8601(4) 0.9973(4) 0.8109(4) 0.0440(10) Uani d . 1 . .
H H15 0.8997 0.9832 0.7398 0.053 Uiso calc R 1 . .
C C16 0.6626(4) 0.8850(4) 0.7365(3) 0.0355(8) Uani d . 1 . .
H H16 0.7299 0.9495 0.6807 0.043 Uiso calc R 1 . .
C C17 0.5810(4) 0.8137(4) 0.7051(3) 0.0323(8) Uani d . 1 . .
C C18 0.5954(4) 0.8332(4) 0.5847(3) 0.0353(8) Uani d . 1 . .
C C19 0.6844(5) 0.9295(4) 0.4939(4) 0.0505(11) Uani d . 1 . .
H H19 0.7387 0.9869 0.5063 0.061 Uiso calc R 1 . .
C C20 0.6929(5) 0.9406(5) 0.3842(4) 0.0595(13) Uani d . 1 . .
H H20 0.7532 1.0052 0.3222 0.071 Uiso calc R 1 . .
C C21 0.6119(5) 0.8558(5) 0.3677(4) 0.0587(13) Uani d . 1 . .
H H21 0.6156 0.8615 0.2945 0.070 Uiso calc R 1 . .
C C22 0.5254(5) 0.7624(5) 0.4611(4) 0.0568(12) Uani d . 1 . .
H H22 0.4704 0.7045 0.4499 0.068 Uiso calc R 1 . .
C C23 0.1773(5) 0.4366(4) 0.6421(5) 0.0560(12) Uani d . 1 . .
C C24 0.1223(4) 0.7706(4) 0.6354(4) 0.0446(10) Uani d . 1 . .
C C25 0.5739(5) 0.3592(5) 0.7190(4) 0.0473(10) Uani d . 1 . .

loop_
_atom_site_aniso_label
_atom_site_aniso_U_11
_atom_site_aniso_U_22
_atom_site_aniso_U_33
_atom_site_aniso_U_12
_atom_site_aniso_U_13
_atom_site_aniso_U_23
Cd1 0.04172(18) 0.04043(19) 0.03918(19) -0.00649(13) -0.01985(14) -0.01209(13)
Ag1 0.0610(3) 0.0831(3) 0.0699(3) 0.0058(2) -0.0246(2) -0.0300(2)
S1 0.0546(7) 0.0666(8) 0.0731(9) 0.0051(6) -0.0310(6) -0.0237(7)
S2 0.0565(7) 0.0618(8) 0.0601(7) 0.0134(6) -0.0275(6) -0.0245(6)
S3 0.0647(8) 0.0528(7) 0.0564(7) 0.0111(6) -0.0235(6) -0.0148(6)
N1 0.0443(19) 0.046(2) 0.0326(18) -0.0096(15) -0.0156(15) -0.0100(15)
N2 0.0344(16) 0.0323(17) 0.0337(17) -0.0058(13) -0.0143(14) -0.0105(13)
N3 0.0363(17) 0.0424(19) 0.0394(18) -0.0107(14) -0.0115(15) -0.0115(15)
N4 0.095(4) 0.065(3) 0.126(4) -0.002(3) -0.077(4) -0.035(3)
N5 0.050(2) 0.055(2) 0.065(3) -0.0041(18) -0.025(2) -0.004(2)
N6 0.059(3) 0.065(3) 0.088(3) 0.015(2) -0.032(2) -0.035(3)
C1 0.048(2) 0.056(3) 0.053(3) -0.018(2) -0.016(2) -0.014(2)
C2 0.049(3) 0.060(3) 0.054(3) -0.017(2) -0.003(2) -0.008(2)
C3 0.069(3) 0.064(3) 0.039(3) -0.018(3) -0.007(2) -0.009(2)
C4 0.063(3) 0.064(3) 0.033(2) -0.021(2) -0.012(2) -0.013(2)
C5 0.0331(19) 0.033(2) 0.035(2) -0.0038(15) -0.0117(16) -0.0111(16)
C6 0.037(2) 0.034(2) 0.032(2) -0.0043(16) -0.0150(16) -0.0101(16)
C7 0.038(2) 0.041(2) 0.031(2) -0.0049(17) -0.0113(17) -0.0130(17)
C8 0.0305(18) 0.034(2) 0.041(2) 0.0000(15) -0.0157(17) -0.0133(17)
C9 0.038(2) 0.032(2) 0.048(2) -0.0030(16) -0.0234(18) -0.0136(18)
C10 0.046(2) 0.039(2) 0.044(2) -0.0021(18) -0.0191(19) -0.0146(19)
C11 0.059(3) 0.043(2) 0.049(3) 0.002(2) -0.030(2) -0.020(2)
C12 0.050(2) 0.032(2) 0.067(3) 0.0007(18) -0.037(2) -0.015(2)
C13 0.068(3) 0.048(3) 0.107(4) 0.000(2) -0.054(3) -0.031(3)
C14 0.037(2) 0.048(3) 0.065(3) -0.0087(19) -0.021(2) -0.011(2)
C15 0.037(2) 0.049(3) 0.050(3) -0.0034(18) -0.0166(19) -0.019(2)
C16 0.0336(19) 0.033(2) 0.038(2) -0.0075(16) -0.0108(16) -0.0091(17)
C17 0.0331(19) 0.033(2) 0.034(2) 0.0000(15) -0.0140(16) -0.0124(16)
C18 0.0357(19) 0.039(2) 0.031(2) -0.0022(16) -0.0124(16) -0.0102(17)
C19 0.060(3) 0.047(3) 0.042(2) -0.014(2) -0.017(2) -0.010(2)
C20 0.076(3) 0.055(3) 0.033(2) -0.016(2) -0.011(2) -0.001(2)
C21 0.076(3) 0.069(3) 0.030(2) -0.005(3) -0.019(2) -0.011(2)
C22 0.070(3) 0.066(3) 0.040(3) -0.013(2) -0.026(2) -0.015(2)
C23 0.051(3) 0.036(2) 0.089(4) 0.000(2) -0.039(3) -0.014(2)
C24 0.039(2) 0.037(2) 0.045(2) -0.0052(18) -0.002(2) -0.0088(19)
C25 0.052(3) 0.052(3) 0.045(2) -0.004(2) -0.020(2) -0.021(2)

loop_
_atom_type_symbol
_atom_type_description
_atom_type_scat_dispersion_real
_atom_type_scat_dispersion_imag
_atom_type_scat_source
C C 0.0033 0.0016 'International Tables Vol C Tables 4.2.6.8 and 6.1.1.4'
H H 0.0000 0.0000 'International Tables Vol C Tables 4.2.6.8 and 6.1.1.4'
N N 0.0061 0.0033 'International Tables Vol C Tables 4.2.6.8 and 6.1.1.4'
S S 0.1246 0.1234 'International Tables Vol C Tables 4.2.6.8 and 6.1.1.4'
Ag Ag -0.8971 1.1015 'International Tables Vol C Tables 4.2.6.8 and 6.1.1.4'
Cd Cd -0.8075 1.2024 'International Tables Vol C Tables 4.2.6.8 and 6.1.1.4'

loop_
_geom_angle_atom_site_label_1
_geom_angle_atom_site_label_2
_geom_angle_atom_site_label_3
_geom_angle_site_symmetry_1
_geom_angle_site_symmetry_3
_geom_angle
_geom_angle_publ_flag
N6 Cd1 N4 . . 84.66(17) ?
N6 Cd1 N5 . . 160.41(16) ?
N4 Cd1 N5 . . 81.73(16) ?
N6 Cd1 N3 . . 92.25(14) ?
N4 Cd1 N3 . . 97.42(16) ?
N5 Cd1 N3 . . 103.41(14) ?
N6 Cd1 N2 . . 95.23(13) ?
N4 Cd1 N2 . . 167.09(16) ?
N5 Cd1 N2 . . 101.17(13) ?
N3 Cd1 N2 . . 69.67(10) ?
N6 Cd1 N1 . . 91.04(15) ?
N4 Cd1 N1 . . 123.62(16) ?
N5 Cd1 N1 . . 84.88(13) ?
N3 Cd1 N1 . . 138.95(11) ?
N2 Cd1 N1 . . 69.28(11) ?
S3 Ag1 S1 2_666 2_566 138.17(5) ?
S3 Ag1 S2 2_666 . 105.98(4) ?
S1 Ag1 S2 2_566 . 90.37(4) ?
S3 Ag1 S1 2_666 . 108.43(4) ?
S1 Ag1 S1 2_566 . 95.96(4) ?
S2 Ag1 S1 . . 118.55(4) ?
C23 S1 Ag1 . 2_566 114.50(18) ?
C23 S1 Ag1 . . 96.64(17) ?
Ag1 S1 Ag1 2_566 . 84.04(4) ?
C24 S2 Ag1 . . 99.72(16) ?
C25 S3 Ag1 . 2_666 98.82(16) ?
C22 N1 C18 . . 118.6(3) ?
C22 N1 Cd1 . . 122.4(3) ?
C18 N1 Cd1 . . 118.8(2) ?
C17 N2 C6 . . 119.9(3) ?
C17 N2 Cd1 . . 120.1(2) ?
C6 N2 Cd1 . . 120.0(2) ?
C1 N3 C5 . . 118.3(3) ?
C1 N3 Cd1 . . 122.7(3) ?
C5 N3 Cd1 . . 119.0(2) ?
C23 N4 Cd1 . . 134.6(5) ?
C24 N5 Cd1 . . 140.6(4) ?
C25 N6 Cd1 . . 172.6(4) ?
N3 C1 C2 . . 123.3(4) ?
N3 C1 H1 . . 118.4 ?
C2 C1 H1 . . 118.4 ?
C3 C2 C1 . . 118.7(4) ?
C3 C2 H2 . . 120.6 ?
C1 C2 H2 . . 120.6 ?
C2 C3 C4 . . 119.1(4) ?
C2 C3 H3 . . 120.4 ?
C4 C3 H3 . . 120.4 ?
C5 C4 C3 . . 120.3(4) ?
C5 C4 H4 . . 119.9 ?
C3 C4 H4 . . 119.9 ?
N3 C5 C4 . . 120.3(3) ?
N3 C5 C6 . . 116.4(3) ?
C4 C5 C6 . . 123.3(3) ?
N2 C6 C7 . . 121.7(3) ?
N2 C6 C5 . . 114.8(3) ?
C7 C6 C5 . . 123.5(3) ?
C6 C7 C8 . . 120.0(3) ?
C6 C7 H7 . . 120.0 ?
C8 C7 H7 . . 120.0 ?
C7 C8 C16 . . 117.4(3) ?
C7 C8 C9 . . 121.9(3) ?
C16 C8 C9 . . 120.7(3) ?
C10 C9 C15 . . 117.5(3) ?
C10 C9 C8 . . 121.1(3) ?
C15 C9 C8 . . 121.3(4) ?
C11 C10 C9 . . 120.6(4) ?
C11 C10 H10 . . 119.7 ?
C9 C10 H10 . . 119.7 ?
C12 C11 C10 . . 122.0(4) ?
C12 C11 H11 . . 119.0 ?
C10 C11 H11 . . 119.0 ?
C11 C12 C14 . . 117.1(4) ?
C11 C12 C13 . . 121.1(4) ?
C14 C12 C13 . . 121.7(4) ?
C12 C13 H13A . . 109.5 ?
C12 C13 H13B . . 109.5 ?
H13A C13 H13B . . 109.5 ?
C12 C13 H13C . . 109.5 ?
H13A C13 H13C . . 109.5 ?
H13B C13 H13C . . 109.5 ?
C15 C14 C12 . . 122.1(4) ?
C15 C14 H14 . . 118.9 ?
C12 C14 H14 . . 118.9 ?
C14 C15 C9 . . 120.7(4) ?
C14 C15 H15 . . 119.7 ?
C9 C15 H15 . . 119.7 ?
C17 C16 C8 . . 120.1(3) ?
C17 C16 H16 . . 120.0 ?
C8 C16 H16 . . 120.0 ?
N2 C17 C16 . . 121.0(3) ?
N2 C17 C18 . . 115.5(3) ?
C16 C17 C18 . . 123.5(3) ?
N1 C18 C19 . . 120.8(3) ?
N1 C18 C17 . . 116.1(3) ?
C19 C18 C17 . . 123.1(3) ?
C18 C19 C20 . . 119.7(4) ?
C18 C19 H19 . . 120.1 ?
C20 C19 H19 . . 120.1 ?
C21 C20 C19 . . 119.3(4) ?
C21 C20 H20 . . 120.3 ?
C19 C20 H20 . . 120.3 ?
C22 C21 C20 . . 118.3(4) ?
C22 C21 H21 . . 120.9 ?
C20 C21 H21 . . 120.9 ?
N1 C22 C21 . . 123.4(4) ?
N1 C22 H22 . . 118.3 ?
C21 C22 H22 . . 118.3 ?
N4 C23 S1 . . 177.5(5) ?
N5 C24 S2 . . 177.7(4) ?
N6 C25 S3 . . 178.1(5) ?

loop_
_geom_bond_atom_site_label_1
_geom_bond_atom_site_label_2
_geom_bond_site_symmetry_2
_geom_bond_distance
_geom_bond_publ_flag
Cd1 N1 . 2.344(3) yes
Cd1 N2 . 2.326(3) yes
Cd1 N3 . 2.322(3) yes
Cd1 N4 . 2.308(4) yes
Cd1 N5 . 2.312(4) yes
Cd1 N6 . 2.275(4) yes
Ag1 S1 . 2.707(2) yes
Ag1 S1 2_566 2.5890(10) yes
Ag1 S2 . 2.6390(10) yes
Ag1 S3 2_666 2.5210(10) yes
S1 C23 . 1.642(6) ?
S1 Ag1 2_566 2.5885(13) ?
S2 C24 . 1.636(5) ?
S3 C25 . 1.630(5) ?
S3 Ag1 2_666 2.5206(14) ?
N1 C22 . 1.336(5) ?
N1 C18 . 1.345(5) ?
N2 C17 . 1.339(5) ?
N2 C6 . 1.343(5) ?
N3 C1 . 1.339(5) ?
N3 C5 . 1.351(5) ?
N4 C23 . 1.153(7) ?
N5 C24 . 1.153(5) ?
N6 C25 . 1.147(6) ?
C1 C2 . 1.359(6) ?
C1 H1 . 0.9300 ?
C2 C3 . 1.354(7) ?
C2 H2 . 0.9300 ?
C3 C4 . 1.376(6) ?
C3 H3 . 0.9300 ?
C4 C5 . 1.370(5) ?
C4 H4 . 0.9300 ?
C5 C6 . 1.490(5) ?
C6 C7 . 1.379(5) ?
C7 C8 . 1.391(5) ?
C7 H7 . 0.9300 ?
C8 C16 . 1.396(5) ?
C8 C9 . 1.477(5) ?
C9 C10 . 1.396(6) ?
C9 C15 . 1.398(5) ?
C10 C11 . 1.386(5) ?
C10 H10 . 0.9300 ?
C11 C12 . 1.376(6) ?
C11 H11 . 0.9300 ?
C12 C14 . 1.387(6) ?
C12 C13 . 1.503(6) ?
C13 H13A . 0.9600 ?
C13 H13B . 0.9600 ?
C13 H13C . 0.9600 ?
C14 C15 . 1.375(6) ?
C14 H14 . 0.9300 ?
C15 H15 . 0.9300 ?
C16 C17 . 1.390(5) ?
C16 H16 . 0.9300 ?
C17 C18 . 1.484(5) ?
C18 C19 . 1.374(6) ?
C19 C20 . 1.379(6) ?
C19 H19 . 0.9300 ?
C20 C21 . 1.366(6) ?
C20 H20 . 0.9300 ?
C21 C22 . 1.363(6) ?
C21 H21 . 0.9300 ?
C22 H22 . 0.9300 ?

loop_
_geom_torsion_atom_site_label_1
_geom_torsion_atom_site_label_2
_geom_torsion_atom_site_label_3
_geom_torsion_atom_site_label_4
_geom_torsion_site_symmetry_1
_geom_torsion_site_symmetry_2
_geom_torsion_site_symmetry_3
_geom_torsion_site_symmetry_4
_geom_torsion
_geom_torsion_publ_flag
S3 Ag1 S1 C23 2_666 . . . 100.41(18) ?
S1 Ag1 S1 C23 2_566 . . . -114.05(18) ?
S2 Ag1 S1 C23 . . . . -20.36(19) ?
S3 Ag1 S1 Ag1 2_666 . . 2_566 -145.53(4) ?
S1 Ag1 S1 Ag1 2_566 . . 2_566 0.0 ?
S2 Ag1 S1 Ag1 . . . 2_566 93.69(5) ?
S3 Ag1 S2 C24 2_666 . . . -82.97(15) ?
S1 Ag1 S2 C24 2_566 . . . 136.05(15) ?
S1 Ag1 S2 C24 . . . . 39.05(15) ?
N6 Cd1 N1 C22 . . . . 87.0(4) ?
N4 Cd1 N1 C22 . . . . 2.8(4) ?
N5 Cd1 N1 C22 . . . . -73.8(4) ?
N3 Cd1 N1 C22 . . . . -178.3(3) ?
N2 Cd1 N1 C22 . . . . -177.7(4) ?
N6 Cd1 N1 C18 . . . . -98.6(3) ?
N4 Cd1 N1 C18 . . . . 177.1(3) ?
N5 Cd1 N1 C18 . . . . 100.6(3) ?
N3 Cd1 N1 C18 . . . . -4.0(4) ?
N2 Cd1 N1 C18 . . . . -3.4(3) ?
N6 Cd1 N2 C17 . . . . 89.3(3) ?
N4 Cd1 N2 C17 . . . . 178.2(6) ?
N5 Cd1 N2 C17 . . . . -79.9(3) ?
N3 Cd1 N2 C17 . . . . 179.7(3) ?
N1 Cd1 N2 C17 . . . . 0.2(3) ?
N6 Cd1 N2 C6 . . . . -87.2(3) ?
N4 Cd1 N2 C6 . . . . 1.7(8) ?
N5 Cd1 N2 C6 . . . . 103.6(3) ?
N3 Cd1 N2 C6 . . . . 3.2(3) ?
N1 Cd1 N2 C6 . . . . -176.3(3) ?
N6 Cd1 N3 C1 . . . . -85.5(4) ?
N4 Cd1 N3 C1 . . . . -0.6(4) ?
N5 Cd1 N3 C1 . . . . 82.6(4) ?
N2 Cd1 N3 C1 . . . . 179.7(4) ?
N1 Cd1 N3 C1 . . . . -179.7(3) ?
N6 Cd1 N3 C5 . . . . 92.4(3) ?
N4 Cd1 N3 C5 . . . . 177.3(3) ?
N5 Cd1 N3 C5 . . . . -99.4(3) ?
N2 Cd1 N3 C5 . . . . -2.3(3) ?
N1 Cd1 N3 C5 . . . . -1.7(4) ?
N6 Cd1 N4 C23 . . . . -88.6(6) ?
N5 Cd1 N4 C23 . . . . 77.3(6) ?
N3 Cd1 N4 C23 . . . . 179.9(6) ?
N2 Cd1 N4 C23 . . . . -178.7(5) ?
N1 Cd1 N4 C23 . . . . -0.9(7) ?
N6 Cd1 N5 C24 . . . . 5.1(8) ?
N4 Cd1 N5 C24 . . . . -41.3(5) ?
N3 Cd1 N5 C24 . . . . -137.1(5) ?
N2 Cd1 N5 C24 . . . . 151.4(5) ?
N1 Cd1 N5 C24 . . . . 83.7(5) ?
C5 N3 C1 C2 . . . . 0.6(7) ?
Cd1 N3 C1 C2 . . . . 178.6(4) ?
N3 C1 C2 C3 . . . . -0.1(8) ?
C1 C2 C3 C4 . . . . -0.3(8) ?
C2 C3 C4 C5 . . . . 0.2(8) ?
C1 N3 C5 C4 . . . . -0.8(6) ?
Cd1 N3 C5 C4 . . . . -178.8(3) ?
C1 N3 C5 C6 . . . . 179.4(4) ?
Cd1 N3 C5 C6 . . . . 1.3(5) ?
C3 C4 C5 N3 . . . . 0.4(7) ?
C3 C4 C5 C6 . . . . -179.8(4) ?
C17 N2 C6 C7 . . . . 0.7(6) ?
Cd1 N2 C6 C7 . . . . 177.2(3) ?
C17 N2 C6 C5 . . . . 179.8(3) ?
Cd1 N2 C6 C5 . . . . -3.7(4) ?
N3 C5 C6 N2 . . . . 1.5(5) ?
C4 C5 C6 N2 . . . . -178.3(4) ?
N3 C5 C6 C7 . . . . -179.4(4) ?
C4 C5 C6 C7 . . . . 0.7(6) ?
N2 C6 C7 C8 . . . . 0.3(6) ?
C5 C6 C7 C8 . . . . -178.7(4) ?
C6 C7 C8 C16 . . . . -0.3(6) ?
C6 C7 C8 C9 . . . . 178.2(4) ?
C7 C8 C9 C10 . . . . -27.7(6) ?
C16 C8 C9 C10 . . . . 150.8(4) ?
C7 C8 C9 C15 . . . . 156.8(4) ?
C16 C8 C9 C15 . . . . -24.7(6) ?
C15 C9 C10 C11 . . . . 2.2(6) ?
C8 C9 C10 C11 . . . . -173.4(4) ?
C9 C10 C11 C12 . . . . -0.3(6) ?
C10 C11 C12 C14 . . . . -1.9(6) ?
C10 C11 C12 C13 . . . . 177.9(4) ?
C11 C12 C14 C15 . . . . 2.3(6) ?
C13 C12 C14 C15 . . . . -177.6(4) ?
C12 C14 C15 C9 . . . . -0.3(7) ?
C10 C9 C15 C14 . . . . -1.9(6) ?
C8 C9 C15 C14 . . . . 173.7(4) ?
C7 C8 C16 C17 . . . . -0.6(6) ?
C9 C8 C16 C17 . . . . -179.1(4) ?
C6 N2 C17 C16 . . . . -1.7(6) ?
Cd1 N2 C17 C16 . . . . -178.2(3) ?
C6 N2 C17 C18 . . . . 179.2(3) ?
Cd1 N2 C17 C18 . . . . 2.7(4) ?
C8 C16 C17 N2 . . . . 1.7(6) ?
C8 C16 C17 C18 . . . . -179.3(3) ?
C22 N1 C18 C19 . . . . 0.3(6) ?
Cd1 N1 C18 C19 . . . . -174.3(3) ?
C22 N1 C18 C17 . . . . -179.4(4) ?
Cd1 N1 C18 C17 . . . . 6.0(5) ?
N2 C17 C18 N1 . . . . -5.7(5) ?
C16 C17 C18 N1 . . . . 175.3(4) ?
N2 C17 C18 C19 . . . . 174.6(4) ?
C16 C17 C18 C19 . . . . -4.5(6) ?
N1 C18 C19 C20 . . . . -0.3(7) ?
C17 C18 C19 C20 . . . . 179.4(4) ?
C18 C19 C20 C21 . . . . 0.3(8) ?
C19 C20 C21 C22 . . . . -0.2(8) ?
C18 N1 C22 C21 . . . . -0.2(7) ?
Cd1 N1 C22 C21 . . . . 174.1(4) ?
